data_7211842
loop_
_publ_author_name
'Huang, Fu-Ping'
'Tian, Jin-Lei'
'Chen, Gong-Jun'
'Li, Dong-Dong'
'Gu, Wen'
'Liu, Xin'
'Yan, Shi-Ping'
'Liao, Dai-Zheng'
'Cheng, Peng'

_publ_section_title
;
 A case study of the ZnII-BDC/bpt mixed-ligand system: positional isomeric
 effect, structural diversification and luminescent properties
;
_journal_issue 4
_journal_name_full CrystEngComm
_journal_page_first 1269
_journal_paper_doi 10.1039/b915506f
_journal_volume 12
_journal_year 2010
_chemical_formula_sum 'C32 H30 N10 O8 Zn'
_chemical_formula_weight 748.05
_chemical_name_systematic
;
?
;
_space_group_IT_number 2
_symmetry_cell_setting triclinic
_symmetry_space_group_name_Hall '-P 1'
_symmetry_space_group_name_H-M 'P -1'
_atom_sites_solution_hydrogens geom
_atom_sites_solution_primary direct
_atom_sites_solution_secondary difmap
_audit_creation_method SHELXL-97
_cell_angle_alpha 73.65(3)
_cell_angle_beta 83.56(3)
_cell_angle_gamma 78.56(3)
_cell_formula_units_Z 1
_cell_length_a 8.4300(17)
_cell_length_b 8.7510(18)
_cell_length_c 11.484(2)
_cell_measurement_temperature 293(2)
_cell_volume 795.3(3)
_computing_structure_refinement 'SHELXL-97 (Sheldrick, 1997)'
_computing_structure_solution 'SHELXS-97 (Sheldrick, 1990)'
_diffrn_ambient_temperature 293(2)
_diffrn_measured_fraction_theta_full 0.987
_diffrn_measured_fraction_theta_max 0.987
_diffrn_radiation_monochromator graphite
_diffrn_radiation_source 'fine-focus sealed tube'
_diffrn_radiation_type MoK\a
_diffrn_radiation_wavelength 0.71073
_diffrn_reflns_av_R_equivalents 0.0340
_diffrn_reflns_av_sigmaI/netI 0.0442
_diffrn_reflns_limit_h_max 10
_diffrn_reflns_limit_h_min -10
_diffrn_reflns_limit_k_max 11
_diffrn_reflns_limit_k_min -11
_diffrn_reflns_limit_l_max 14
_diffrn_reflns_limit_l_min -14
_diffrn_reflns_number 7960
_diffrn_reflns_theta_full 27.45
_diffrn_reflns_theta_max 27.45
_diffrn_reflns_theta_min 3.00
_exptl_absorpt_coefficient_mu 0.843
_exptl_absorpt_correction_T_max 0.764
_exptl_absorpt_correction_T_min 0.660
_exptl_absorpt_correction_type multi-scan
_exptl_absorpt_process_details sadabs
_exptl_crystal_colour colorless
_exptl_crystal_density_diffrn 1.562
_exptl_crystal_density_method 'not measured'
_exptl_crystal_description block
_exptl_crystal_F_000 356
_exptl_crystal_size_max 0.51
_exptl_crystal_size_mid 0.42
_exptl_crystal_size_min 0.32
_refine_diff_density_max 0.304
_refine_diff_density_min -0.388
_refine_diff_density_rms 0.058
_refine_ls_extinction_method none
_refine_ls_goodness_of_fit_ref 1.030
_refine_ls_hydrogen_treatment mixed
_refine_ls_matrix_type full
_refine_ls_number_parameters 253
_refine_ls_number_reflns 3581
_refine_ls_number_restraints 7
_refine_ls_restrained_S_all 1.029
_refine_ls_R_factor_all 0.0563
_refine_ls_R_factor_gt 0.0451
_refine_ls_shift/su_max 0.000
_refine_ls_shift/su_mean 0.000
_refine_ls_structure_factor_coef Fsqd
_refine_ls_weighting_details 'calc w=1/[\s^2^(Fo^2^)+(0.0316P)^2^+0.7000P] where P=(Fo^2^+2Fc^2^)/3'
_refine_ls_weighting_scheme calc
_refine_ls_wR_factor_gt 0.0905
_refine_ls_wR_factor_ref 0.0959
_reflns_number_gt 3119
_reflns_number_total 3581
_reflns_threshold_expression >2sigma(I)
_cod_data_source_file b915506f.txt
_cod_data_source_block aa2
_cod_depositor_comments
;
The following automatic conversions were performed:

'_geom_bond_publ_flag' value 'Y' changed to 'y' according to
/home/saulius/struct/CIF-dictionaries/cif_core.dic dictionary named
'cif_core.dic' version 2.4.2 from 2011-04-26 (6
times).

'_geom_angle_publ_flag' value 'Y' changed to 'y' according
to /home/saulius/struct/CIF-dictionaries/cif_core.dic dictionary
named 'cif_core.dic' version 2.4.2 from 2011-04-26 (15 times).

Automatic conversion script
Id: cif_fix_values 1891 2012-01-12 08:04:46Z andrius 
;
_cod_original_sg_symbol_H-M p-1
_cod_database_code 7211842

loop_
_symmetry_equiv_pos_as_xyz
'x, y, z'
'-x, -y, -z'

loop_
_atom_site_label
_atom_site_type_symbol
_atom_site_fract_x
_atom_site_fract_y
_atom_site_fract_z
_atom_site_U_iso_or_equiv
_atom_site_adp_type
_atom_site_occupancy
_atom_site_symmetry_multiplicity
_atom_site_calc_flag
_atom_site_refinement_flags
Zn1 Zn 0.5000 0.0000 0.5000 0.02737(13) Uani 1 2 d S
C1 C 0.3879(3) 0.0009(3) 0.24996(19) 0.0252(5) Uani 1 1 d .
C2 C 0.4459(3) -0.0038(3) 0.12110(19) 0.0250(5) Uani 1 1 d .
C3 C 0.3363(3) 0.0054(3) 0.0356(2) 0.0362(6) Uani 1 1 d .
C4 C 0.6099(3) -0.0093(3) 0.0838(2) 0.0356(6) Uani 1 1 d .
C5 C 0.4789(3) 0.3587(3) 0.3528(2) 0.0325(5) Uani 1 1 d .
H5 H 0.5560 0.3171 0.3000 0.039 Uiso 1 1 calc R
C6 C 0.4251(3) 0.5244(3) 0.3266(2) 0.0378(6) Uani 1 1 d .
H6 H 0.4678 0.5923 0.2578 0.045 Uiso 1 1 calc R
C7 C 0.3080(3) 0.5891(3) 0.4025(2) 0.0334(5) Uani 1 1 d .
H7 H 0.2700 0.6999 0.3847 0.040 Uiso 1 1 calc R
C8 C 0.2484(3) 0.4845(3) 0.5061(2) 0.0259(5) Uani 1 1 d .
C9 C 0.3108(3) 0.3204(3) 0.5270(2) 0.0288(5) Uani 1 1 d .
H9 H 0.2730 0.2501 0.5967 0.035 Uiso 1 1 calc R
C10 C 0.1251(3) 0.5404(3) 0.5931(2) 0.0268(5) Uani 1 1 d .
C11 C -0.0350(3) 0.5378(3) 0.7489(2) 0.0286(5) Uani 1 1 d .
C12 C -0.1227(3) 0.4899(3) 0.8682(2) 0.0314(5) Uani 1 1 d .
C13 C -0.0777(4) 0.3370(3) 0.9453(2) 0.0443(7) Uani 1 1 d .
H13 H 0.0044 0.2621 0.9212 0.053 Uiso 1 1 calc R
C14 C -0.1578(4) 0.2985(4) 1.0588(3) 0.0536(8) Uani 1 1 d .
H14 H -0.1270 0.1956 1.1096 0.064 Uiso 1 1 calc R
C15 C -0.3191(4) 0.5438(4) 1.0246(3) 0.0619(9) Uani 1 1 d .
H15 H -0.4023 0.6160 1.0508 0.074 Uiso 1 1 calc R
C16 C -0.2477(4) 0.5937(4) 0.9090(3) 0.0518(8) Uani 1 1 d .
H16 H -0.2836 0.6962 0.8592 0.062 Uiso 1 1 calc R
N1 N 0.4227(2) 0.2571(2) 0.45244(17) 0.0291(4) Uani 1 1 d .
N2 N 0.0713(2) 0.4387(2) 0.69673(17) 0.0290(4) Uani 1 1 d .
N3 N 0.0568(3) 0.6954(2) 0.57812(18) 0.0323(5) Uani 1 1 d .
N4 N -0.0455(3) 0.6906(2) 0.67900(18) 0.0312(4) Uani 1 1 d D
N5 N -0.2760(3) 0.3992(3) 1.1002(2) 0.0566(7) Uani 1 1 d .
O1 O 0.4962(2) -0.0107(2) 0.32021(14) 0.0345(4) Uani 1 1 d .
O2 O 0.2368(2) 0.0190(2) 0.27786(15) 0.0348(4) Uani 1 1 d .
O3 O 0.7478(2) 0.0321(2) 0.44879(18) 0.0408(4) Uani 1 1 d D
O4 O 0.0535(2) 0.0846(2) 0.73532(19) 0.0437(5) Uani 1 1 d D
H4C H -0.107(4) 0.779(3) 0.692(4) 0.096 Uiso 1 1 d D
H4 H 0.682(4) -0.014(4) 0.141(3) 0.052 Uiso 1 1 d .
H3 H 0.223(4) 0.007(4) 0.059(3) 0.066 Uiso 1 1 d .
H4A H 0.054(4) 0.184(2) 0.722(3) 0.066 Uiso 1 1 d D
H3B H 0.806(4) 0.005(4) 0.390(2) 0.066 Uiso 1 1 d D
H4B H -0.042(3) 0.068(4) 0.736(3) 0.066 Uiso 1 1 d D
H3A H 0.797(4) 0.079(4) 0.483(3) 0.066 Uiso 1 1 d D

loop_
_atom_site_aniso_label
_atom_site_aniso_U_11
_atom_site_aniso_U_22
_atom_site_aniso_U_33
_atom_site_aniso_U_23
_atom_site_aniso_U_13
_atom_site_aniso_U_12
Zn1 0.0345(2) 0.0264(2) 0.02013(19) -0.01009(15) 0.00372(15) -0.00031(16)
C1 0.0326(13) 0.0198(10) 0.0218(10) -0.0061(8) 0.0019(9) -0.0024(9)
C2 0.0288(12) 0.0261(11) 0.0204(10) -0.0086(9) -0.0020(9) -0.0017(9)
C3 0.0260(13) 0.0569(17) 0.0278(12) -0.0167(12) 0.0009(10) -0.0057(12)
C4 0.0285(13) 0.0563(16) 0.0255(12) -0.0176(11) -0.0040(10) -0.0049(12)
C5 0.0334(13) 0.0378(13) 0.0245(11) -0.0097(10) 0.0060(10) -0.0042(11)
C6 0.0409(15) 0.0356(14) 0.0308(13) -0.0014(10) 0.0092(11) -0.0091(11)
C7 0.0378(14) 0.0262(12) 0.0325(13) -0.0047(10) 0.0024(10) -0.0039(10)
C8 0.0263(12) 0.0259(11) 0.0262(11) -0.0091(9) 0.0000(9) -0.0039(9)
C9 0.0320(13) 0.0285(12) 0.0246(11) -0.0085(9) 0.0061(9) -0.0047(10)
C10 0.0273(12) 0.0253(11) 0.0275(11) -0.0089(9) 0.0008(9) -0.0025(9)
C11 0.0308(12) 0.0285(12) 0.0272(11) -0.0106(9) 0.0021(9) -0.0043(10)
C12 0.0357(14) 0.0342(13) 0.0260(12) -0.0102(10) 0.0026(10) -0.0096(11)
C13 0.0555(18) 0.0372(14) 0.0363(14) -0.0082(12) 0.0030(13) -0.0045(13)
C14 0.072(2) 0.0485(17) 0.0368(15) -0.0010(13) 0.0007(15) -0.0193(16)
C15 0.063(2) 0.063(2) 0.0508(18) -0.0170(16) 0.0265(16) -0.0034(17)
C16 0.060(2) 0.0412(16) 0.0408(15) -0.0072(12) 0.0177(14) 0.0051(14)
N1 0.0323(11) 0.0286(10) 0.0246(9) -0.0089(8) 0.0043(8) -0.0017(8)
N2 0.0330(11) 0.0250(9) 0.0275(10) -0.0085(8) 0.0034(8) -0.0027(8)
N3 0.0357(12) 0.0268(10) 0.0309(10) -0.0091(8) 0.0072(9) -0.0007(9)
N4 0.0339(12) 0.0262(10) 0.0308(10) -0.0106(8) 0.0064(9) 0.0008(9)
N5 0.0662(18) 0.0652(18) 0.0366(13) -0.0103(12) 0.0159(12) -0.0223(15)
O1 0.0352(10) 0.0473(10) 0.0215(8) -0.0143(7) -0.0027(7) -0.0005(8)
O2 0.0323(10) 0.0422(10) 0.0307(9) -0.0146(8) 0.0054(7) -0.0054(8)
O3 0.0378(11) 0.0458(11) 0.0476(11) -0.0257(9) 0.0033(8) -0.0117(9)
O4 0.0362(11) 0.0381(10) 0.0549(12) -0.0112(9) 0.0003(9) -0.0052(9)

loop_
_atom_type_symbol
_atom_type_description
_atom_type_scat_dispersion_real
_atom_type_scat_dispersion_imag
_atom_type_scat_source
C C 0.0033 0.0016 'International Tables Vol C Tables 4.2.6.8 and 6.1.1.4'
H H 0.0000 0.0000 'International Tables Vol C Tables 4.2.6.8 and 6.1.1.4'
N N 0.0061 0.0033 'International Tables Vol C Tables 4.2.6.8 and 6.1.1.4'
O O 0.0106 0.0060 'International Tables Vol C Tables 4.2.6.8 and 6.1.1.4'
Zn Zn 0.2839 1.4301 'International Tables Vol C Tables 4.2.6.8 and 6.1.1.4'

loop_
_geom_angle_atom_site_label_1
_geom_angle_atom_site_label_2
_geom_angle_atom_site_label_3
_geom_angle
_geom_angle_site_symmetry_1
_geom_angle_site_symmetry_3
_geom_angle_publ_flag
O1 Zn1 O1 180.0 2_656 . y
O1 Zn1 N1 87.39(8) 2_656 . y
O1 Zn1 N1 92.61(8) . . y
O1 Zn1 N1 92.61(8) 2_656 2_656 y
O1 Zn1 N1 87.39(8) . 2_656 y
N1 Zn1 N1 180.0 . 2_656 y
O1 Zn1 O3 95.74(8) 2_656 . y
O1 Zn1 O3 84.26(8) . . y
N1 Zn1 O3 90.17(8) . . y
N1 Zn1 O3 89.83(8) 2_656 . y
O1 Zn1 O3 84.26(8) 2_656 2_656 y
O1 Zn1 O3 95.74(8) . 2_656 y
N1 Zn1 O3 89.83(8) . 2_656 y
N1 Zn1 O3 90.17(8) 2_656 2_656 y
O3 Zn1 O3 180.0 . 2_656 y
O1 C1 O2 125.4(2) . . ?
O1 C1 C2 116.0(2) . . ?
O2 C1 C2 118.6(2) . . ?
C4 C2 C3 118.6(2) . . ?
C4 C2 C1 120.3(2) . . ?
C3 C2 C1 121.0(2) . . ?
C4 C3 C2 120.4(2) 2_655 . ?
C4 C3 H3 119(2) 2_655 . ?
C2 C3 H3 120(2) . . ?
C3 C4 C2 121.0(2) 2_655 . ?
C3 C4 H4 120.8(19) 2_655 . ?
C2 C4 H4 118.2(19) . . ?
N1 C5 C6 121.6(2) . . ?
N1 C5 H5 119.2 . . ?
C6 C5 H5 119.2 . . ?
C7 C6 C5 120.3(2) . . ?
C7 C6 H6 119.8 . . ?
C5 C6 H6 119.8 . . ?
C6 C7 C8 118.5(2) . . ?
C6 C7 H7 120.7 . . ?
C8 C7 H7 120.7 . . ?
C9 C8 C7 117.6(2) . . ?
C9 C8 C10 119.4(2) . . ?
C7 C8 C10 123.0(2) . . ?
N1 C9 C8 123.9(2) . . ?
N1 C9 H9 118.0 . . ?
C8 C9 H9 118.0 . . ?
N3 C10 N2 114.1(2) . . ?
N3 C10 C8 123.0(2) . . ?
N2 C10 C8 122.9(2) . . ?
N2 C11 N4 109.9(2) . . ?
N2 C11 C12 125.6(2) . . ?
N4 C11 C12 124.5(2) . . ?
C16 C12 C13 117.6(2) . . ?
C16 C12 C11 122.4(2) . . ?
C13 C12 C11 120.0(2) . . ?
C14 C13 C12 118.5(3) . . ?
C14 C13 H13 120.7 . . ?
C12 C13 H13 120.7 . . ?
N5 C14 C13 124.4(3) . . ?
N5 C14 H14 117.8 . . ?
C13 C14 H14 117.8 . . ?
N5 C15 C16 123.9(3) . . ?
N5 C15 H15 118.1 . . ?
C16 C15 H15 118.1 . . ?
C12 C16 C15 119.4(3) . . ?
C12 C16 H16 120.3 . . ?
C15 C16 H16 120.3 . . ?
C5 N1 C9 118.0(2) . . ?
C5 N1 Zn1 124.00(16) . . ?
C9 N1 Zn1 118.00(15) . . ?
C11 N2 C10 103.29(19) . . ?
C10 N3 N4 102.69(18) . . ?
C11 N4 N3 110.04(18) . . ?
C11 N4 H4C 129(3) . . ?
N3 N4 H4C 121(3) . . ?
C15 N5 C14 116.3(3) . . ?
C1 O1 Zn1 135.49(15) . . ?
Zn1 O3 H3B 126(2) . . ?
Zn1 O3 H3A 123(2) . . ?
H3B O3 H3A 110(2) . . ?
H4A O4 H4B 110(2) . . ?

loop_
_geom_bond_atom_site_label_1
_geom_bond_atom_site_label_2
_geom_bond_distance
_geom_bond_site_symmetry_2
_geom_bond_publ_flag
Zn1 O1 2.0970(15) 2_656 y
Zn1 O1 2.0970(15) . y
Zn1 N1 2.143(2) . y
Zn1 N1 2.143(2) 2_656 y
Zn1 O3 2.1567(19) . y
Zn1 O3 2.1567(19) 2_656 y
C1 O1 1.256(3) . ?
C1 O2 1.268(3) . ?
C1 C2 1.515(3) . ?
C2 C4 1.396(3) . ?
C2 C3 1.398(3) . ?
C3 C4 1.389(3) 2_655 ?
C3 H3 0.96(3) . ?
C4 C3 1.389(3) 2_655 ?
C4 H4 0.93(3) . ?
C5 N1 1.340(3) . ?
C5 C6 1.386(3) . ?
C5 H5 0.9300 . ?
C6 C7 1.385(3) . ?
C6 H6 0.9300 . ?
C7 C8 1.394(3) . ?
C7 H7 0.9300 . ?
C8 C9 1.390(3) . ?
C8 C10 1.469(3) . ?
C9 N1 1.344(3) . ?
C9 H9 0.9300 . ?
C10 N3 1.335(3) . ?
C10 N2 1.363(3) . ?
C11 N2 1.333(3) . ?
C11 N4 1.343(3) . ?
C11 C12 1.474(3) . ?
C12 C16 1.380(4) . ?
C12 C13 1.387(4) . ?
C13 C14 1.384(4) . ?
C13 H13 0.9300 . ?
C14 N5 1.333(4) . ?
C14 H14 0.9300 . ?
C15 N5 1.326(4) . ?
C15 C16 1.383(4) . ?
C15 H15 0.9300 . ?
C16 H16 0.9300 . ?
N3 N4 1.361(3) . ?
N4 H4C 0.878(10) . ?
O3 H3B 0.846(17) . ?
O3 H3A 0.831(17) . ?
O4 H4A 0.838(17) . ?
O4 H4B 0.846(17) . ?

loop_
_geom_torsion_atom_site_label_1
_geom_torsion_atom_site_label_2
_geom_torsion_atom_site_label_3
_geom_torsion_atom_site_label_4
_geom_torsion
_geom_torsion_site_symmetry_1
_geom_torsion_site_symmetry_4
O1 C1 C2 C4 -4.3(3) . .
O2 C1 C2 C4 174.3(2) . .
O1 C1 C2 C3 179.0(2) . .
O2 C1 C2 C3 -2.4(3) . .
C4 C2 C3 C4 -0.1(4) . 2_655
C1 C2 C3 C4 176.7(2) . 2_655
C3 C2 C4 C3 0.1(4) . 2_655
C1 C2 C4 C3 -176.8(2) . 2_655
N1 C5 C6 C7 -1.3(4) . .
C5 C6 C7 C8 1.1(4) . .
C6 C7 C8 C9 0.0(4) . .
C6 C7 C8 C10 179.5(2) . .
C7 C8 C9 N1 -1.1(4) . .
C10 C8 C9 N1 179.4(2) . .
C9 C8 C10 N3 -178.5(2) . .
C7 C8 C10 N3 2.0(4) . .
C9 C8 C10 N2 2.0(3) . .
C7 C8 C10 N2 -177.5(2) . .
N2 C11 C12 C16 -170.5(3) . .
N4 C11 C12 C16 12.7(4) . .
N2 C11 C12 C13 11.2(4) . .
N4 C11 C12 C13 -165.6(3) . .
C16 C12 C13 C14 -1.3(4) . .
C11 C12 C13 C14 177.1(3) . .
C12 C13 C14 N5 -0.3(5) . .
C13 C12 C16 C15 1.8(5) . .
C11 C12 C16 C15 -176.6(3) . .
N5 C15 C16 C12 -0.8(6) . .
C6 C5 N1 C9 0.3(4) . .
C6 C5 N1 Zn1 -179.76(19) . .
C8 C9 N1 C5 1.0(4) . .
C8 C9 N1 Zn1 -179.01(18) . .
O1 Zn1 N1 C5 137.9(2) 2_656 .
O1 Zn1 N1 C5 -42.1(2) . .
N1 Zn1 N1 C5 40(100) 2_656 .
O3 Zn1 N1 C5 42.2(2) . .
O3 Zn1 N1 C5 -137.8(2) 2_656 .
O1 Zn1 N1 C9 -42.11(18) 2_656 .
O1 Zn1 N1 C9 137.89(18) . .
N1 Zn1 N1 C9 -140(100) 2_656 .
O3 Zn1 N1 C9 -137.85(18) . .
O3 Zn1 N1 C9 42.15(18) 2_656 .
N4 C11 N2 C10 0.8(3) . .
C12 C11 N2 C10 -176.4(2) . .
N3 C10 N2 C11 -0.7(3) . .
C8 C10 N2 C11 178.8(2) . .
N2 C10 N3 N4 0.3(3) . .
C8 C10 N3 N4 -179.2(2) . .
N2 C11 N4 N3 -0.6(3) . .
C12 C11 N4 N3 176.6(2) . .
C10 N3 N4 C11 0.2(3) . .
C16 C15 N5 C14 -0.8(6) . .
C13 C14 N5 C15 1.3(5) . .
O2 C1 O1 Zn1 -2.7(4) . .
C2 C1 O1 Zn1 175.84(15) . .
O1 Zn1 O1 C1 95(100) 2_656 .
N1 Zn1 O1 C1 -74.0(2) . .
N1 Zn1 O1 C1 106.0(2) 2_656 .
O3 Zn1 O1 C1 -164.0(2) . .
O3 Zn1 O1 C1 16.0(2) 2_656 .
